data_2100127
loop_
_publ_author_name
'Richard E. Marsh'

_publ_section_title
;
 Space group <i>P</i>1: an update
;
_journal_issue 3
_journal_name_full 'Acta Crystallographica Section B'
_journal_page_first 359
_journal_page_last 359
_journal_paper_doi 10.1107/S0108768105009651
_journal_volume 61
_journal_year 2005
_chemical_formula_moiety 'C24 H30 N4, 2(C12 H4 N4)'
_chemical_formula_sum 'C48 H38 N12'
_space_group_crystal_system triclinic
_space_group_IT_number 2
_space_group_name_Hall '-P 1'
_space_group_name_H-M_alt 'P -1'
_symmetry_space_group_name_H-M 'P -1'
_audit_creation_method CRYM
_cell_angle_alpha 72.90
_cell_angle_beta 82.82
_cell_angle_gamma 68.48
_cell_formula_units_Z 2
_cell_length_a 10.3070
_cell_length_b 12.6710
_cell_length_c 17.4740
_cell_volume 2028.789
_cod_data_source_file bk0148.cif
_cod_data_source_block IQACIM01
_cod_depositor_comments
;
  Added moiety chemical formula and Z value from Marsh (2005) paper.
  The summary chemical formula is calculated from moiety formula using
  AdHocParser
  (svn://www.crystallography.net/cod-tools/trunk/Formulae/AdHocParser.yp,
  revision 1441.)

  Andrius Merkys
  2013-11-11
;
_cod_original_sg_symbol_H-M P-1
_cod_original_formula_sum 'not given'
_cod_database_code 2100127

loop_
_space_group_symop_id
_space_group_symop_operation_xyz
1 x,y,z
2 -x,-y,-z

loop_
_atom_site_label
_atom_site_fract_x
_atom_site_fract_y
_atom_site_fract_z
_atom_site_type_symbol
C1 0.39780 0.17420 0.57965 C
H1 0.34425 0.13655 0.61450 H
H2 0.48960 0.13130 0.59080 H
H3 0.38190 0.17650 0.52875 H
C2 0.40790 0.02515 0.86095 C
H4 0.40600 -0.02645 0.91135 H
H5 0.49735 0.00060 0.83860 H
H6 0.34475 0.02265 0.82825 H
C3 0.39170 0.36590 0.51505 C
H7 0.46460 0.32155 0.48835 H
H8 0.41610 0.42535 0.52420 H
H9 0.31335 0.40120 0.48325 H
N1 0.36390 0.29250 0.58690 N
C4 0.33275 0.31545 0.65740 C
C5 0.35410 0.22345 0.72680 C
H10 0.38480 0.14465 0.72150 H
C6 0.33385 0.23850 0.80350 C
N2 0.37090 0.14450 0.86805 N
C7 0.42425 0.15065 0.94085 C
C8 0.23015 0.53560 0.60250 C
H14 0.23240 0.52505 0.55030 H
C9 0.27695 0.43805 0.66675 C
C10 0.25810 0.45555 0.74365 C
C11 0.27610 0.35730 0.81330 C
C12 0.22065 0.38255 0.88315 C
H15 0.21700 0.32115 0.92710 H
C13 0.18020 0.64945 0.61205 C
H16 0.14525 0.71505 0.56630 H
C14 0.17950 0.67000 0.68430 C
C15 0.20735 0.57110 0.75405 C
C16 0.17115 0.59050 0.83060 C
C17 0.16905 0.49495 0.89240 C
H17 0.13260 0.50570 0.94235 H
C18 0.22605 0.87845 0.55935 C
N3 0.12195 0.88210 0.63050 N
C19 0.13245 0.78890 0.69440 C
C20 0.09995 0.80570 0.77005 C
H21 0.05940 0.88460 0.77525 H
C21 0.12425 0.71175 0.83925 C
N4 0.10700 0.73270 0.91095 N
C22 0.15910 0.65285 0.98385 C
H22 0.18150 0.69045 1.01440 H
H23 0.23745 0.59185 0.97620 H
H24 0.09410 0.62145 1.01105 H
C23 0.05300 1.00210 0.63590 C
H25 -0.03220 1.00955 0.66430 H
H26 0.03585 1.05340 0.58435 H
H27 0.10965 1.02285 0.66270 H
C24 0.04325 0.84985 0.91975 C
H28 0.01495 0.84720 0.97210 H
H29 -0.03380 0.89195 0.88750 H
H30 0.10590 0.88895 0.90560 H
N9 0.54925 0.28210 0.04135 N
C51 0.53840 0.28380 0.10680 C
C52 0.52435 0.29025 0.18690 C
C53 0.56630 0.18220 0.24740 C
N10 0.60275 0.09550 0.29675 N
C54 0.44660 0.50880 0.14595 C
H55 0.46195 0.50910 0.09065 H
C55 0.47595 0.39940 0.20590 C
C56 0.45535 0.40500 0.28655 C
H56 0.47640 0.33310 0.32875 H
C57 0.39765 0.61280 0.16545 C
H57 0.37805 0.68460 0.12375 H
C58 0.37485 0.61765 0.24690 C
C59 0.40680 0.50885 0.30570 C
H58 0.39380 0.50840 0.36105 H
N11 0.26710 0.92310 0.16140 N
C60 0.28975 0.83630 0.20955 C
C61 0.32095 0.72650 0.26795 C
C62 0.30490 0.72775 0.34880 C
N12 0.29555 0.72370 0.41540 N
N17 0.21715 0.25990 0.08645 N
C75 0.22220 0.25135 0.15395 C
C76 0.21880 0.25145 0.23500 C
C77 0.24735 0.14395 0.29335 C
N18 0.27125 0.05670 0.34280 N
C78 0.14395 0.46810 0.19625 C
H63 0.16135 0.46755 0.14100 H
C79 0.17165 0.35945 0.25555 C
C80 0.14730 0.36640 0.33650 C
H64 0.16730 0.29490 0.37905 H
C81 0.09350 0.57350 0.21450 C
H65 0.07555 0.64490 0.17200 H
C82 0.06700 0.58030 0.29425 C
C83 0.09655 0.47165 0.35500 C
H66 0.08025 0.47260 0.41015 H
N19 -0.06280 0.88135 0.19970 N
C84 -0.02835 0.79640 0.25120 C
C85 0.01250 0.68920 0.31290 C
C86 -0.01400 0.69715 0.39280 C
N20 -0.03685 0.70000 0.45775 N
